data_7203351
loop_
_publ_author_name
'Manuel Quesada'
'Maria Monrabal'
'Guillem Arom\'i'
'V\'ictor A. de la Pe\~na-O'Shea'
'Mart\'i Gich'
'Elies Molins'
'Olivier Roubeau'
'Simon J. Teat'
'Elizabeth J. MacLean'
'Patrick Gamez'
'Jan Reedijk'

_publ_section_title
;
 Spin transition in a triazine-based Fe(<small>II</small>) complex:
 variable-temperature structural, thermal, magnetic and spectroscopic
 studies
;
_journal_issue 26
_journal_name_full 'Journal of Materials Chemistry'
_journal_page_first 2669
_journal_paper_doi 10.1039/b602903e
_journal_volume 16
_journal_year 2006
_chemical_formula_sum 'C68 H52 Fe N26 O2 S2'
_chemical_formula_weight 1385.33
_chemical_name_systematic
;
?
;
_space_group_IT_number 2
_symmetry_cell_setting triclinic
_symmetry_space_group_name_Hall '-P 1'
_symmetry_space_group_name_H-M 'P -1'
_atom_sites_solution_hydrogens geom
_atom_sites_solution_primary direct
_atom_sites_solution_secondary difmap
_audit_creation_method SHELXL-97
_cell_angle_alpha 95.3500(10)
_cell_angle_beta 111.7160(10)
_cell_angle_gamma 116.3790(10)
_cell_formula_units_Z 1
_cell_length_a 11.7151(7)
_cell_length_b 12.8256(8)
_cell_length_c 13.0725(8)
_cell_measurement_reflns_used 5736
_cell_measurement_temperature 200(2)
_cell_measurement_theta_max 29.582
_cell_measurement_theta_min 3.118
_cell_volume 1554.48(17)
_computing_cell_refinement 'Bruker SAINT'
_computing_data_collection 'Bruker APEX 2'
_computing_data_reduction 'Bruker SAINT'
_computing_molecular_graphics 'Bruker SHELXTL'
_computing_publication_material 'Bruker SHELXTL and local programs'
_computing_structure_refinement 'Bruker SHELXTL'
_computing_structure_solution 'Bruker SHELXTL'
_diffrn_ambient_temperature 200(2)
_diffrn_measured_fraction_theta_full 0.982
_diffrn_measured_fraction_theta_max 0.970
_diffrn_measurement_device_type 'Bruker APEX II CCD diffractometer'
_diffrn_measurement_method '\w rotation with narrow frames'
_diffrn_radiation_monochromator 'silicon 111'
_diffrn_radiation_source 'Daresbury SRS station 9.8'
_diffrn_radiation_type synchrotron
_diffrn_radiation_wavelength 0.69230
_diffrn_reflns_av_R_equivalents 0.0278
_diffrn_reflns_av_sigmaI/netI 0.0432
_diffrn_reflns_limit_h_max 15
_diffrn_reflns_limit_h_min -16
_diffrn_reflns_limit_k_max 18
_diffrn_reflns_limit_k_min -18
_diffrn_reflns_limit_l_max 18
_diffrn_reflns_limit_l_min -18
_diffrn_reflns_number 17729
_diffrn_reflns_theta_full 25.00
_diffrn_reflns_theta_max 29.59
_diffrn_reflns_theta_min 1.72
_diffrn_standards_number 0
_exptl_absorpt_coefficient_mu 0.382
_exptl_absorpt_correction_T_max 0.9843
_exptl_absorpt_correction_T_min 0.9753
_exptl_absorpt_correction_type multi-scan
_exptl_crystal_colour yellow
_exptl_crystal_density_diffrn 1.480
_exptl_crystal_density_method 'not measured'
_exptl_crystal_description block
_exptl_crystal_F_000 716
_exptl_crystal_size_max 0.06
_exptl_crystal_size_mid 0.04
_exptl_crystal_size_min 0.04
_refine_diff_density_max 0.537
_refine_diff_density_min -0.543
_refine_diff_density_rms 0.061
_refine_ls_extinction_method none
_refine_ls_goodness_of_fit_ref 1.065
_refine_ls_hydrogen_treatment constr
_refine_ls_matrix_type full
_refine_ls_number_parameters 448
_refine_ls_number_reflns 9158
_refine_ls_number_restraints 0
_refine_ls_restrained_S_all 1.065
_refine_ls_R_factor_all 0.0566
_refine_ls_R_factor_gt 0.0452
_refine_ls_shift/su_max 0.001
_refine_ls_shift/su_mean 0.000
_refine_ls_structure_factor_coef Fsqd
_refine_ls_weighting_details 'calc w=1/[\s^2^(Fo^2^)+(0.0785P)^2^+0.1384P] where P=(Fo^2^+2Fc^2^)/3'
_refine_ls_weighting_scheme calc
_refine_ls_wR_factor_gt 0.1268
_refine_ls_wR_factor_ref 0.1323
_reflns_number_gt 7343
_reflns_number_total 9158
_reflns_threshold_expression I>2\s(I)
_cod_data_source_file b602903e.txt
_cod_data_source_block eu_22_01c
_cod_original_cell_volume 1554.48(16)
_cod_original_sg_symbol_H-M P-1
_cod_database_code 7203351

loop_
_symmetry_equiv_pos_as_xyz
'x, y, z'
'-x, -y, -z'

loop_
_atom_site_label
_atom_site_type_symbol
_atom_site_fract_x
_atom_site_fract_y
_atom_site_fract_z
_atom_site_U_iso_or_equiv
_atom_site_adp_type
_atom_site_occupancy
_atom_site_symmetry_multiplicity
_atom_site_calc_flag
_atom_site_refinement_flags
_atom_site_disorder_assembly
_atom_site_disorder_group
N1 N 0.27798(13) 0.08396(11) 0.27529(11) 0.0204(2) Uani 1 1 d . . .
C1 C 0.24048(15) 0.16462(12) 0.24381(12) 0.0176(3) Uani 1 1 d . . .
N2 N 0.10681(13) 0.14382(11) 0.18981(11) 0.0202(2) Uani 1 1 d . . .
C2 C 0.00489(15) 0.02695(13) 0.16322(12) 0.0196(3) Uani 1 1 d . . .
N3 N 0.02663(13) -0.06589(11) 0.18168(11) 0.0214(2) Uani 1 1 d . . .
C3 C 0.16582(15) -0.02998(13) 0.24079(13) 0.0197(3) Uani 1 1 d . . .
N4 N 0.35183(12) 0.28400(10) 0.27546(11) 0.0190(2) Uani 1 1 d . . .
C4 C 0.32429(15) 0.37723(13) 0.24466(13) 0.0204(3) Uani 1 1 d . . .
C5 C 0.24469(17) 0.36272(15) 0.12911(14) 0.0256(3) Uani 1 1 d . . .
H5 H 0.2057 0.2900 0.0699 0.031 Uiso 1 1 calc R . .
C6 C 0.22349(19) 0.45731(17) 0.10230(16) 0.0312(4) Uani 1 1 d . . .
H6 H 0.1664 0.4488 0.0246 0.037 Uiso 1 1 calc R . .
C7 C 0.2868(2) 0.56421(16) 0.19051(17) 0.0330(4) Uani 1 1 d . . .
H7 H 0.2752 0.6305 0.1741 0.040 Uiso 1 1 calc R . .
N5 N 0.38368(14) 0.47916(11) 0.33152(12) 0.0224(3) Uani 1 1 d . . .
C8 C 0.36672(19) 0.57223(15) 0.30231(16) 0.0287(3) Uani 1 1 d . . .
H8 H 0.4123 0.6465 0.3620 0.034 Uiso 1 1 calc R . .
C9 C 0.49844(15) 0.31685(13) 0.33932(13) 0.0204(3) Uani 1 1 d . . .
C10 C 0.55113(17) 0.25562(15) 0.29562(15) 0.0271(3) Uani 1 1 d . . .
H10 H 0.4909 0.1917 0.2239 0.032 Uiso 1 1 calc R . .
C11 C 0.69403(18) 0.29026(17) 0.35941(17) 0.0328(4) Uani 1 1 d . . .
H11 H 0.7323 0.2478 0.3339 0.039 Uiso 1 1 calc R . .
C12 C 0.78005(17) 0.38807(17) 0.46111(16) 0.0328(4) Uani 1 1 d . . .
H12 H 0.8783 0.4141 0.5057 0.039 Uiso 1 1 calc R . .
C13 C 0.72070(16) 0.44704(15) 0.49651(15) 0.0287(3) Uani 1 1 d . . .
H13A H 0.7812 0.5160 0.5643 0.034 Uiso 1 1 calc R . .
N6 N 0.57938(13) 0.41066(11) 0.43846(11) 0.0223(3) Uani 1 1 d . . .
N7 N -0.13681(13) -0.00354(11) 0.11200(12) 0.0225(3) Uani 1 1 d . . .
C14 C -0.18207(15) 0.08024(13) 0.07954(13) 0.0211(3) Uani 1 1 d . . .
C15 C -0.11881(16) 0.16522(15) 0.02953(13) 0.0247(3) Uani 1 1 d . . .
H15 H -0.0442 0.1688 0.0141 0.030 Uiso 1 1 calc R . .
C16 C -0.16798(18) 0.24442(16) 0.00295(15) 0.0301(3) Uani 1 1 d . . .
H16 H -0.1255 0.3051 -0.0292 0.036 Uiso 1 1 calc R . .
C17 C -0.28008(19) 0.23427(16) 0.02376(16) 0.0307(3) Uani 1 1 d . . .
H17 H -0.3144 0.2884 0.0076 0.037 Uiso 1 1 calc R . .
C18 C -0.33995(18) 0.14318(16) 0.06861(16) 0.0305(3) Uani 1 1 d . . .
H18 H -0.4194 0.1337 0.0795 0.037 Uiso 1 1 calc R . .
N8 N -0.29204(14) 0.06678(12) 0.09784(13) 0.0279(3) Uani 1 1 d . . .
C19 C -0.24592(15) -0.12233(13) 0.10250(14) 0.0227(3) Uani 1 1 d . . .
C20 C -0.24584(18) -0.15316(16) 0.20168(16) 0.0315(4) Uani 1 1 d . . .
H20 H -0.1748 -0.0972 0.2766 0.038 Uiso 1 1 calc R . .
C21 C -0.3531(2) -0.26840(18) 0.18742(19) 0.0381(4) Uani 1 1 d . . .
H21 H -0.3574 -0.2932 0.2528 0.046 Uiso 1 1 calc R . .
C22 C -0.45332(19) -0.34642(16) 0.07674(19) 0.0377(4) Uani 1 1 d . . .
H22 H -0.5265 -0.4266 0.0646 0.045 Uiso 1 1 calc R . .
C23 C -0.44552(19) -0.30610(15) -0.01591(18) 0.0352(4) Uani 1 1 d . . .
H23 H -0.5163 -0.3600 -0.0917 0.042 Uiso 1 1 calc R . .
N9 N -0.34307(14) -0.19441(12) -0.00493(13) 0.0288(3) Uani 1 1 d . . .
N10 N 0.19602(13) -0.11915(11) 0.26831(12) 0.0228(3) Uani 1 1 d . C .
C24 C 0.33770(16) -0.10002(13) 0.30738(13) 0.0218(3) Uani 1 1 d . . .
C26 C 0.5483(2) -0.03626(18) 0.2881(2) 0.0420(5) Uani 1 1 d . . .
H26 H 0.6036 -0.0029 0.2491 0.050 Uiso 1 1 calc R A 1
C27 C 0.6031(2) -0.06943(18) 0.3830(2) 0.0444(5) Uani 1 1 d . C .
H27 H 0.6962 -0.0583 0.4108 0.053 Uiso 1 1 calc R . .
C28 C 0.5199(2) -0.11910(17) 0.43711(17) 0.0403(5) Uani 1 1 d . . .
H28 H 0.5574 -0.1421 0.5029 0.048 Uiso 1 1 calc R B 1
C25A C 0.41316(18) -0.05093(14) 0.24845(15) 0.0312(3) Uani 0.50 1 d P C 1
H25A H 0.3745 -0.0279 0.1831 0.037 Uiso 0.50 1 calc PR C 1
N12A N 0.38513(18) -0.13653(13) 0.39935(13) 0.0287(3) Uani 0.50 1 d P C 1
N12B N 0.41316(18) -0.05093(14) 0.24845(15) 0.0312(3) Uani 0.50 1 d P C 2
C25B C 0.38513(18) -0.13653(13) 0.39935(13) 0.0287(3) Uani 0.50 1 d P C 2
H25B H 0.3278 -0.1726 0.4362 0.034 Uiso 0.50 1 calc PR C 2
C29 C 0.08852(16) -0.23318(13) 0.26585(14) 0.0228(3) Uani 1 1 d . . .
C30 C 0.0103(2) -0.23613(17) 0.32499(17) 0.0335(4) Uani 1 1 d . C .
H30 H 0.0242 -0.1628 0.3659 0.040 Uiso 1 1 calc R . .
C31 C -0.0884(2) -0.34942(19) 0.32226(19) 0.0410(4) Uani 1 1 d . . .
H31 H -0.1451 -0.3554 0.3604 0.049 Uiso 1 1 calc R C .
C32 C -0.1036(2) -0.45416(17) 0.26320(18) 0.0389(4) Uani 1 1 d . C .
H32 H -0.1710 -0.5329 0.2597 0.047 Uiso 1 1 calc R . .
C33 C -0.0187(2) -0.44121(15) 0.20980(16) 0.0347(4) Uani 1 1 d . . .
H33 H -0.0275 -0.5130 0.1713 0.042 Uiso 1 1 calc R C .
N11 N 0.07617(16) -0.33231(12) 0.20904(12) 0.0281(3) Uani 1 1 d . C .
Fe1 Fe 0.5000 0.5000 0.5000 0.01742(8) Uani 1 2 d S . .
N13 N 0.34244(15) 0.34423(12) 0.49052(12) 0.0248(3) Uani 1 1 d . . .
C34 C 0.24199(17) 0.25613(14) 0.48147(13) 0.0232(3) Uani 1 1 d . . .
S1 S 0.10005(5) 0.13201(4) 0.46791(4) 0.03393(11) Uani 1 1 d . . .
O1W O -0.0194(3) 0.3006(2) 0.3253(3) 0.1192(11) Uani 1 1 d . . .

loop_
_atom_site_aniso_label
_atom_site_aniso_U_11
_atom_site_aniso_U_22
_atom_site_aniso_U_33
_atom_site_aniso_U_23
_atom_site_aniso_U_13
_atom_site_aniso_U_12
N1 0.0176(5) 0.0145(5) 0.0263(6) 0.0056(5) 0.0074(5) 0.0084(5)
C1 0.0164(6) 0.0144(6) 0.0193(6) 0.0038(5) 0.0069(5) 0.0071(5)
N2 0.0161(5) 0.0152(5) 0.0252(6) 0.0053(5) 0.0063(5) 0.0076(5)
C2 0.0162(6) 0.0171(6) 0.0223(7) 0.0035(5) 0.0074(5) 0.0079(5)
N3 0.0177(5) 0.0148(5) 0.0290(6) 0.0055(5) 0.0088(5) 0.0081(5)
C3 0.0198(6) 0.0161(6) 0.0244(7) 0.0064(5) 0.0103(5) 0.0102(5)
N4 0.0142(5) 0.0139(5) 0.0243(6) 0.0056(4) 0.0051(4) 0.0069(4)
C4 0.0160(6) 0.0162(6) 0.0291(7) 0.0098(5) 0.0100(5) 0.0082(5)
C5 0.0213(7) 0.0241(7) 0.0301(8) 0.0114(6) 0.0107(6) 0.0111(6)
C6 0.0288(8) 0.0361(9) 0.0357(9) 0.0211(7) 0.0145(7) 0.0205(7)
C7 0.0380(9) 0.0317(8) 0.0491(10) 0.0259(8) 0.0260(8) 0.0258(8)
N5 0.0216(6) 0.0161(5) 0.0324(7) 0.0102(5) 0.0135(5) 0.0106(5)
C8 0.0347(8) 0.0231(7) 0.0402(9) 0.0166(7) 0.0217(7) 0.0193(7)
C9 0.0150(6) 0.0173(6) 0.0264(7) 0.0094(5) 0.0075(5) 0.0075(5)
C10 0.0223(7) 0.0228(7) 0.0361(9) 0.0081(6) 0.0132(6) 0.0121(6)
C11 0.0251(8) 0.0341(9) 0.0484(10) 0.0161(8) 0.0198(7) 0.0195(7)
C12 0.0175(7) 0.0382(9) 0.0398(9) 0.0163(8) 0.0103(7) 0.0138(7)
C13 0.0161(6) 0.0283(8) 0.0312(8) 0.0098(6) 0.0061(6) 0.0072(6)
N6 0.0156(5) 0.0185(6) 0.0267(6) 0.0081(5) 0.0068(5) 0.0064(5)
N7 0.0152(5) 0.0166(6) 0.0324(7) 0.0077(5) 0.0085(5) 0.0077(5)
C14 0.0171(6) 0.0169(6) 0.0250(7) 0.0034(5) 0.0065(5) 0.0086(5)
C15 0.0198(7) 0.0298(8) 0.0252(7) 0.0103(6) 0.0094(6) 0.0137(6)
C16 0.0284(8) 0.0301(8) 0.0331(8) 0.0153(7) 0.0125(7) 0.0163(7)
C17 0.0291(8) 0.0292(8) 0.0365(9) 0.0116(7) 0.0115(7) 0.0197(7)
C18 0.0245(7) 0.0299(8) 0.0425(10) 0.0102(7) 0.0168(7) 0.0175(7)
N8 0.0218(6) 0.0255(7) 0.0403(8) 0.0115(6) 0.0160(6) 0.0137(5)
C19 0.0165(6) 0.0170(6) 0.0335(8) 0.0067(6) 0.0109(6) 0.0085(5)
C20 0.0240(7) 0.0301(8) 0.0360(9) 0.0109(7) 0.0136(7) 0.0107(7)
C21 0.0327(9) 0.0365(10) 0.0542(12) 0.0233(9) 0.0269(9) 0.0176(8)
C22 0.0275(8) 0.0219(8) 0.0645(13) 0.0138(8) 0.0260(9) 0.0096(7)
C23 0.0231(8) 0.0209(8) 0.0470(10) 0.0001(7) 0.0125(7) 0.0052(6)
N9 0.0212(6) 0.0215(6) 0.0338(7) 0.0033(5) 0.0098(6) 0.0070(5)
N10 0.0200(6) 0.0147(5) 0.0356(7) 0.0099(5) 0.0129(5) 0.0100(5)
C24 0.0204(6) 0.0139(6) 0.0293(7) 0.0045(5) 0.0086(6) 0.0101(5)
C26 0.0397(10) 0.0291(9) 0.0663(14) 0.0117(9) 0.0334(10) 0.0183(8)
C27 0.0243(8) 0.0306(9) 0.0647(13) -0.0024(9) 0.0070(9) 0.0178(7)
C28 0.0475(11) 0.0280(9) 0.0315(9) -0.0001(7) -0.0018(8) 0.0270(8)
C25A 0.0357(8) 0.0247(7) 0.0415(9) 0.0117(6) 0.0209(7) 0.0193(7)
N12A 0.0372(8) 0.0196(6) 0.0296(7) 0.0073(6) 0.0117(6) 0.0181(6)
N12B 0.0357(8) 0.0247(7) 0.0415(9) 0.0117(6) 0.0209(7) 0.0193(7)
C25B 0.0372(8) 0.0196(6) 0.0296(7) 0.0073(6) 0.0117(6) 0.0181(6)
C29 0.0218(7) 0.0172(6) 0.0305(8) 0.0102(6) 0.0121(6) 0.0105(6)
C30 0.0407(9) 0.0300(8) 0.0477(10) 0.0191(8) 0.0304(9) 0.0224(8)
C31 0.0409(10) 0.0436(11) 0.0589(13) 0.0310(10) 0.0351(10) 0.0248(9)
C32 0.0333(9) 0.0275(8) 0.0471(11) 0.0201(8) 0.0179(8) 0.0080(7)
C33 0.0391(9) 0.0180(7) 0.0362(9) 0.0082(7) 0.0150(8) 0.0086(7)
N11 0.0323(7) 0.0171(6) 0.0326(7) 0.0073(5) 0.0161(6) 0.0101(5)
Fe1 0.01527(14) 0.01122(13) 0.02093(15) 0.00360(10) 0.00613(11) 0.00522(10)
N13 0.0230(6) 0.0196(6) 0.0258(6) 0.0037(5) 0.0083(5) 0.0095(5)
C34 0.0245(7) 0.0208(7) 0.0232(7) 0.0050(5) 0.0106(6) 0.0115(6)
S1 0.0290(2) 0.0255(2) 0.0387(2) 0.00988(17) 0.01863(18) 0.00519(17)
O1W 0.0822(17) 0.0822(17) 0.124(2) -0.0033(16) -0.0107(16) 0.0434(14)

loop_
_atom_type_symbol
_atom_type_description
_atom_type_scat_dispersion_real
_atom_type_scat_dispersion_imag
_atom_type_scat_source
C C 0.0033 0.0016 'International Tables Vol C Tables 4.2.6.8 and 6.1.1.4'
H H 0.0000 0.0000 'International Tables Vol C Tables 4.2.6.8 and 6.1.1.4'
N N 0.0061 0.0033 'International Tables Vol C Tables 4.2.6.8 and 6.1.1.4'
O O 0.0106 0.0060 'International Tables Vol C Tables 4.2.6.8 and 6.1.1.4'
S S 0.1246 0.1234 'International Tables Vol C Tables 4.2.6.8 and 6.1.1.4'
Fe Fe 0.3463 0.8444 'International Tables Vol C Tables 4.2.6.8 and 6.1.1.4'

loop_
_geom_angle_atom_site_label_1
_geom_angle_atom_site_label_2
_geom_angle_atom_site_label_3
_geom_angle
_geom_angle_site_symmetry_1
_geom_angle_site_symmetry_3
_geom_angle_publ_flag
C1 N1 C3 113.59(12) . . ?
N1 C1 N2 126.91(12) . . ?
N1 C1 N4 116.44(12) . . ?
N2 C1 N4 116.57(12) . . ?
C1 N2 C2 113.27(12) . . ?
N2 C2 N3 126.24(13) . . ?
N2 C2 N7 118.10(12) . . ?
N3 C2 N7 115.67(12) . . ?
C2 N3 C3 113.47(12) . . ?
N1 C3 N3 126.24(13) . . ?
N1 C3 N10 117.04(13) . . ?
N3 C3 N10 116.72(12) . . ?
C1 N4 C4 121.21(11) . . ?
C1 N4 C9 120.76(11) . . ?
C4 N4 C9 118.03(11) . . ?
N4 C4 C5 120.17(13) . . ?
N4 C4 N5 116.65(13) . . ?
C5 C4 N5 123.11(13) . . ?
C4 C5 C6 118.42(15) . . ?
C5 C6 C7 119.19(16) . . ?
C6 C7 C8 118.68(15) . . ?
C4 N5 C8 117.20(14) . . ?
C4 N5 Fe1 122.97(10) . . ?
C8 N5 Fe1 119.80(11) . . ?
C7 C8 N5 123.29(16) . . ?
N4 C9 C10 119.86(13) . . ?
N4 C9 N6 116.49(13) . . ?
C10 C9 N6 123.60(13) . . ?
C9 C10 C11 118.38(15) . . ?
C10 C11 C12 118.92(16) . . ?
C11 C12 C13 119.10(15) . . ?
C12 C13 N6 122.88(16) . . ?
C9 N6 C13 116.99(14) . . ?
C9 N6 Fe1 122.86(10) . . ?
C13 N6 Fe1 120.13(11) . . ?
C2 N7 C14 124.02(12) . . ?
C2 N7 C19 118.83(12) . . ?
C14 N7 C19 116.73(12) . . ?
N7 C14 C15 122.05(13) . . ?
N7 C14 N8 114.26(13) . . ?
C15 C14 N8 123.65(14) . . ?
C14 C15 C16 117.97(15) . . ?
C15 C16 C17 119.46(15) . . ?
C16 C17 C18 118.06(15) . . ?
C17 C18 N8 123.71(15) . . ?
C14 N8 C18 117.05(14) . . ?
N7 C19 C20 120.16(14) . . ?
N7 C19 N9 115.17(14) . . ?
C20 C19 N9 124.66(14) . . ?
C19 C20 C21 117.70(17) . . ?
C20 C21 C22 118.89(18) . . ?
C21 C22 C23 118.85(16) . . ?
C22 C23 N9 123.67(17) . . ?
C19 N9 C23 116.19(15) . . ?
C3 N10 C24 122.11(12) . . ?
C3 N10 C29 121.17(12) . . ?
C24 N10 C29 116.62(12) . . ?
N10 C24 C25A 119.29(14) . . ?
N10 C24 N12A 116.30(14) . . ?
C25A C24 N12A 124.37(15) . . ?
C27 C26 C25A 120.77(19) . . ?
C26 C27 C28 118.50(17) . . ?
C27 C28 N12A 122.31(17) . . ?
C24 C25A C26 117.21(17) . . ?
C24 N12A C28 116.80(16) . . ?
N10 C29 C30 120.87(14) . . ?
N10 C29 N11 115.06(13) . . ?
C30 C29 N11 123.97(14) . . ?
C29 C30 C31 117.82(17) . . ?
C30 C31 C32 119.24(17) . . ?
C31 C32 C33 118.42(16) . . ?
C32 C33 N11 123.63(17) . . ?
C29 N11 C33 116.88(15) . . ?
N5 Fe1 N5 180.000(1) . 2_666 ?
N5 Fe1 N6 85.50(5) . . ?
N5 Fe1 N6 94.50(5) 2_666 . ?
N5 Fe1 N6 85.50(5) 2_666 2_666 ?
N5 Fe1 N6 94.50(5) . 2_666 ?
N5 Fe1 N13 91.23(5) . . ?
N5 Fe1 N13 91.23(5) 2_666 2_666 ?
N5 Fe1 N13 88.77(5) 2_666 . ?
N5 Fe1 N13 88.77(5) . 2_666 ?
N6 Fe1 N6 180.0 . 2_666 ?
N6 Fe1 N13 91.59(5) . . ?
N6 Fe1 N13 88.41(5) . 2_666 ?
N6 Fe1 N13 91.59(5) 2_666 2_666 ?
N6 Fe1 N13 88.41(5) 2_666 . ?
N13 Fe1 N13 180.0 . 2_666 ?
Fe1 N13 C34 174.33(13) . . ?
N13 C34 S1 179.66(17) . . ?

loop_
_geom_bond_atom_site_label_1
_geom_bond_atom_site_label_2
_geom_bond_distance
_geom_bond_site_symmetry_2
_geom_bond_publ_flag
N1 C1 1.3349(18) . ?
N1 C3 1.3408(18) . ?
C1 N2 1.3406(18) . ?
C1 N4 1.3874(17) . ?
N2 C2 1.3411(18) . ?
C2 N3 1.3486(18) . ?
C2 N7 1.3815(18) . ?
N3 C3 1.3424(18) . ?
C3 N10 1.3801(18) . ?
N4 C4 1.4257(18) . ?
N4 C9 1.4334(18) . ?
C4 C5 1.392(2) . ?
C4 N5 1.3463(19) . ?
C5 C6 1.392(2) . ?
C6 C7 1.389(3) . ?
C7 C8 1.377(3) . ?
N5 C8 1.3601(19) . ?
N5 Fe1 2.0310(13) . ?
C9 C10 1.390(2) . ?
C9 N6 1.3462(19) . ?
C10 C11 1.390(2) . ?
C11 C12 1.390(3) . ?
C12 C13 1.382(3) . ?
C13 N6 1.3610(19) . ?
N6 Fe1 2.0381(13) . ?
N7 C14 1.4285(18) . ?
N7 C19 1.4448(18) . ?
C14 C15 1.392(2) . ?
C14 N8 1.336(2) . ?
C15 C16 1.386(2) . ?
C16 C17 1.391(2) . ?
C17 C18 1.380(2) . ?
C18 N8 1.350(2) . ?
C19 C20 1.390(2) . ?
C19 N9 1.327(2) . ?
C20 C21 1.387(2) . ?
C21 C22 1.379(3) . ?
C22 C23 1.378(3) . ?
C23 N9 1.349(2) . ?
N10 C24 1.4364(19) . ?
N10 C29 1.4320(18) . ?
C24 C25A 1.368(2) . ?
C24 N12A 1.347(2) . ?
C26 C27 1.373(3) . ?
C26 C25A 1.385(3) . ?
C27 C28 1.377(3) . ?
C28 N12A 1.370(3) . ?
C29 C30 1.392(2) . ?
C29 N11 1.330(2) . ?
C30 C31 1.384(2) . ?
C31 C32 1.387(3) . ?
C32 C33 1.375(3) . ?
C33 N11 1.348(2) . ?
Fe1 N5 2.0309(13) 2_666 ?
Fe1 N6 2.0381(13) 2_666 ?
Fe1 N13 1.9802(14) . ?
Fe1 N13 1.9802(14) 2_666 ?
N13 C34 1.169(2) . ?
C34 S1 1.6455(16) . ?
